data_7014127
loop_
_publ_author_name
'Kepert, Christopher M.'
'Bond, Alan M.'
'Deacon, Glen B.'
'Spiccia, Leone'
'Skelton, Brian W.'
'White, Allan H.'

_publ_section_title
;
 The synthesis and structure of heteroleptic tris(diimine)ruthenium(II)
 complexes.
;
_journal_issue 11
_journal_name_full 'Dalton transactions (Cambridge, England : 2003)'
_journal_page_first 1766
_journal_page_last 1774
_journal_paper_doi 10.1039/b401761g
_journal_year 2004
_chemical_formula_sum 'C34 H29 F18 K N6 O0.5 P3 Ru'
_chemical_formula_weight 1104.70
_space_group_IT_number 2
_symmetry_cell_setting triclinic
_symmetry_space_group_name_Hall '-P 1'
_symmetry_space_group_name_H-M 'P -1'
_cell_angle_alpha 92.89(3)
_cell_angle_beta 95.50(3)
_cell_angle_gamma 100.41(2)
_cell_formula_units_Z 2
_cell_length_a 12.370(3)
_cell_length_b 12.431(2)
_cell_length_c 13.804(7)
_cell_measurement_reflns_used 16
_cell_measurement_temperature 293
_cell_measurement_theta_max 18.1
_cell_measurement_theta_min 12.9
_cell_volume 2073.1(12)
_computing_cell_refinement 'Enraf Nonius software'
_computing_data_collection 'Enraf Nonius software'
_computing_data_reduction xtal
_computing_molecular_graphics xtal
_computing_publication_material 'xtal CIFIO'
_computing_structure_refinement xtal
_computing_structure_solution xtal
_diffrn_ambient_temperature 293
_diffrn_measurement_device_type
;
CAD4  diffractometer
;
_diffrn_measurement_method '2\q-\w scans'
_diffrn_radiation_detector 'CCD area detector'
_diffrn_radiation_monochromator graphite
_diffrn_radiation_source 'sealed tube'
_diffrn_radiation_type 'Mo K\a'
_diffrn_radiation_wavelength .71073
_diffrn_reflns_av_R_equivalents .032
_diffrn_reflns_limit_h_max 16
_diffrn_reflns_limit_h_min 0
_diffrn_reflns_limit_k_max 14
_diffrn_reflns_limit_k_min -14
_diffrn_reflns_limit_l_max 14
_diffrn_reflns_limit_l_min -14
_diffrn_reflns_number 8627
_diffrn_reflns_theta_max 25.0
_diffrn_standards_decay_% 0
_diffrn_standards_interval_time 60
_diffrn_standards_number 16
_exptl_absorpt_coefficient_mu .713
_exptl_absorpt_correction_T_max .94
_exptl_absorpt_correction_T_min .90
_exptl_absorpt_correction_type gaussian
_exptl_absorpt_process_details
;
XTAL ABSORB
;
_exptl_crystal_colour salmon
_exptl_crystal_density_diffrn 1.77
_exptl_crystal_description bar
_exptl_crystal_F_000 1098
_exptl_crystal_size_max .28
_exptl_crystal_size_mid .12
_exptl_crystal_size_min .08
_refine_diff_density_max .66
_refine_diff_density_min -.41
_refine_ls_goodness_of_fit_all 1.121
_refine_ls_goodness_of_fit_ref 1.15
_refine_ls_hydrogen_treatment noref
_refine_ls_matrix_type full
_refine_ls_number_constraints 0
_refine_ls_number_parameters 615
_refine_ls_number_reflns 4045
_refine_ls_number_restraints 0
_refine_ls_R_factor_all .11
_refine_ls_R_factor_gt .055
_refine_ls_shift/su_max .045
_refine_ls_shift/su_mean .004
_refine_ls_structure_factor_coef F
_refine_ls_weighting_scheme calc
_refine_ls_wR_factor_all .077
_refine_ls_wR_factor_ref .063
_reflns_limit_h_max 16
_reflns_limit_h_min 0
_reflns_limit_k_max 14
_reflns_limit_k_min -14
_reflns_limit_l_max 14
_reflns_limit_l_min -14
_reflns_number_gt 4045
_reflns_number_observed 4045
_reflns_number_total 7290
_reflns_threshold_expression 'I    > 3.00 sig(I   )'
_cod_data_source_file b401761g.txt
_cod_data_source_block ck36a
_cod_original_sg_symbol_Hall -p_1
_cod_original_sg_symbol_H-M P_-1
_cod_original_formula_sum 'C34 H29 F18 K1 N6 O.5 P3 Ru1'
_cod_database_code 7014127

loop_
_symmetry_equiv_pos_as_xyz
+x,+y,+z
-x,-y,-z

loop_
_atom_site_label
_atom_site_fract_x
_atom_site_fract_y
_atom_site_fract_z
_atom_site_U_iso_or_equiv
_atom_site_adp_type
_atom_site_calc_flag
_atom_site_calc_attached_atom
_atom_site_occupancy
_atom_site_disorder_assembly
_atom_site_disorder_group
Ru .79185(4) .67671(5) .78884(5) .0451(3) Uani ? ? 1.00000 ? ?
N11 .8913(4) .7762(4) .7059(5) .048(3) Uani ? ? 1.00000 ? ?
C12 .9581(5) .7276(6) .6533(6) .051(4) Uani ? ? 1.00000 ? ?
C13 1.0274(6) .7855(7) .5934(7) .070(5) Uani ? ? 1.00000 ? ?
C14 1.0307(6) .8954(7) .5889(7) .073(5) Uani ? ? 1.00000 ? ?
C15 .9630(6) .9459(6) .6413(7) .063(4) Uani ? ? 1.00000 ? ?
C16 .8940(5) .8860(6) .6985(6) .053(4) Uani ? ? 1.00000 ? ?
N11' .8660(4) .5643(4) .7154(5) .055(3) Uani ? ? 1.00000 ? ?
C12' .9484(5) .6105(6) .6634(6) .055(4) Uani ? ? 1.00000 ? ?
C13' 1.0180(7) .5474(7) .6237(8) .082(5) Uani ? ? 1.00000 ? ?
C14' 1.0009(8) .4373(7) .6376(9) .096(6) Uani ? ? 1.00000 ? ?
C15' .9149(7) .3916(6) .6867(8) .087(6) Uani ? ? 1.00000 ? ?
C16' .8489(6) .4558(6) .7263(7) .068(5) Uani ? ? 1.00000 ? ?
N21 .7465(4) .8035(5) .8678(5) .051(3) Uani ? ? 1.00000 ? ?
C22 .8185(5) .8412(6) .9496(7) .058(4) Uani ? ? 1.00000 ? ?
C23 .8040(6) .9273(7) 1.0099(8) .074(5) Uani ? ? 1.00000 ? ?
C24 .7126(6) .9765(7) .9888(8) .079(5) Uani ? ? 1.00000 ? ?
C25 .6414(6) .9397(7) .9084(8) .074(5) Uani ? ? 1.00000 ? ?
C26 .6604(6) .8519(6) .8491(7) .061(4) Uani ? ? 1.00000 ? ?
C27 .8877(7) .9588(8) 1.0926(10) .104(7) Uani ? ? 1.00000 ? ?
N21' .9182(4) .7045(5) .9025(5) .057(3) Uani ? ? 1.00000 ? ?
C22' .9100(5) .7871(6) .9663(6) .055(4) Uani ? ? 1.00000 ? ?
C23' .9878(6) .8182(6) 1.0489(8) .073(5) Uani ? ? 1.00000 ? ?
C24' 1.0762(7) .7639(8) 1.0623(8) .090(6) Uani ? ? 1.00000 ? ?
C25' 1.0840(7) .6826(8) .9959(8) .094(6) Uani ? ? 1.00000 ? ?
C26' 1.0026(6) .6531(7) .9171(7) .076(5) Uani ? ? 1.00000 ? ?
C27' .9758(7) .9047(9) 1.1096(9) .104(7) Uani ? ? 1.00000 ? ?
N31 .6873(4) .5609(5) .8537(5) .052(3) Uani ? ? 1.00000 ? ?
C32 .5903(5) .5187(5) .8018(6) .049(4) Uani ? ? 1.00000 ? ?
C33 .5176(6) .4315(7) .8332(7) .069(5) Uani ? ? 1.00000 ? ?
C34 .5439(7) .3867(7) .9205(7) .083(5) Uani ? ? 1.00000 ? ?
C341 .4675(8) .2908(9) .9527(9) .115(7) Uani ? ? 1.00000 ? ?
C35 .6399(6) .4361(7) .9758(7) .079(5) Uani ? ? 1.00000 ? ?
C36 .7080(5) .5194(6) .9416(7) .063(4) Uani ? ? 1.00000 ? ?
N31' .6522(4) .6482(4) .6895(5) .045(3) Uani ? ? 1.00000 ? ?
C32' .5685(5) .5699(5) .7106(6) .042(3) Uani ? ? 1.00000 ? ?
C33' .4683(5) .5455(6) .6521(6) .051(4) Uani ? ? 1.00000 ? ?
C34' .4516(5) .6009(5) .5690(6) .050(4) Uani ? ? 1.00000 ? ?
C341' .3431(6) .5774(6) .5059(6) .064(4) Uani ? ? 1.00000 ? ?
C35' .5389(5) .6791(6) .5482(6) .054(4) Uani ? ? 1.00000 ? ?
C36' .6374(5) .7017(6) .6077(6) .053(4) Uani ? ? 1.00000 ? ?
P1 .2273(2) 1.21983(19) .6617(2) .0786(14) Uani ? ? 1.00000 ? ?
F11 .3566(5) 1.2339(5) .6625(5) .131(4) Uani ? ? 1.00000 ? ?
F12 .0992(5) 1.2066(5) .6596(4) .129(4) Uani ? ? 1.00000 ? ?
F13 .2260(5) 1.1143(6) .7178(6) .147(5) Uani ? ? 1.00000 ? ?
F14 .2183(5) 1.1445(6) .5656(6) .142(5) Uani ? ? 1.00000 ? ?
F15 .2288(6) 1.3203(5) .5991(6) .169(6) Uani ? ? 1.00000 ? ?
F16 .2420(6) 1.2933(7) .7563(6) .184(6) Uani ? ? 1.00000 ? ?
P2 .33028(19) .8951(2) .3608(2) .0805(15) Uani ? ? 1.00000 ? ?
F21 .2343(5) .9029(5) .2805(5) .130(4) Uani ? ? 1.00000 ? ?
F22 .4290(4) .8905(5) .4450(5) .114(4) Uani ? ? 1.00000 ? ?
F23 .3274(6) .7755(5) .3266(7) .159(5) Uani ? ? 1.00000 ? ?
F24 .4179(5) .9284(7) .2871(6) .175(6) Uani ? ? 1.00000 ? ?
F25 .3373(7) 1.0150(5) .3955(8) .210(7) Uani ? ? 1.00000 ? ?
F26 .2471(5) .8594(8) .4339(6) .184(6) Uani ? ? 1.00000 ? ?
P3 .30682(18) .7794(2) .7820(2) .0758(14) Uani ? ? 1.00000 ? ?
F31 .3185(4) .7844(6) .8966(7) .148(5) Uani ? ? 1.00000 ? ?
F32 .2863(5) .7758(7) .6704(7) .178(6) Uani ? ? 1.00000 ? ?
F33 .1942(6) .8232(9) .7905(8) .138(7) Uani ? ? .673(5) ? ?
F34 .2454(10) .6603(7) .7674(9) .167(8) Uani ? ? .673(5) ? ?
F35 .4138(10) .7392(11) .7875(8) .199(10) Uani ? ? .673(5) ? ?
F36 .3743(6) .9011(6) .7990(8) .114(5) Uani ? ? .673(5) ? ?
F33' .2649(17) .8809(16) .7574(19) .163(17) Uani ? ? .327(5) ? ?
F34' .2000(18) .714(2) .8001(17) .19(2) Uani ? ? .327(5) ? ?
F35' .3760(12) .6867(14) .792(2) .163(17) Uani ? ? .327(5) ? ?
F36' .4110(18) .8259(17) .7253(13) .158(16) Uani ? ? .327(5) ? ?
K .36903(16) .99796(18) .61894(19) .0888(13) Uani ? ? 1.00000 ? ?
O01 .8497(12) .5336(17) 1.1475(17) .178(15) Uani ? ? .50000 ? ?
H13 1.07405 .74731 .55498 .09500 Uiso ? ? 1.00000 ? ?
H14 1.08026 .93850 .55001 .09100 Uiso ? ? 1.00000 ? ?
H15 .96245 1.02343 .63634 .07900 Uiso ? ? 1.00000 ? ?
H16 .84658 .92150 .73631 .07000 Uiso ? ? 1.00000 ? ?
H13' 1.07863 .58198 .58552 .11200 Uiso ? ? 1.00000 ? ?
H14' 1.05014 .39222 .61554 .11700 Uiso ? ? 1.00000 ? ?
H15' .89963 .31181 .69397 .10800 Uiso ? ? 1.00000 ? ?
H16' .78882 .42401 .76338 .08900 Uiso ? ? 1.00000 ? ?
H24 .70064 1.03691 1.03216 .10000 Uiso ? ? 1.00000 ? ?
H25 .57789 .97636 .89160 .09600 Uiso ? ? 1.00000 ? ?
H26 .60660 .82430 .79219 .08300 Uiso ? ? 1.00000 ? ?
H27 .88306 1.02113 1.13899 .12600 Uiso ? ? 1.00000 ? ?
H24' 1.13117 .78205 1.11702 .11700 Uiso ? ? 1.00000 ? ?
H25' 1.14687 .64332 1.00339 .11900 Uiso ? ? 1.00000 ? ?
H26' 1.00798 .59160 .87144 .09700 Uiso ? ? 1.00000 ? ?
H27' 1.03007 .93068 1.16633 .12700 Uiso ? ? 1.00000 ? ?
H33 .44777 .40325 .79445 .08500 Uiso ? ? 1.00000 ? ?
H341a .45966 .22890 .90566 .16000 Uiso ? ? 1.00000 ? ?
H341b .49761 .26955 1.01376 .16000 Uiso ? ? 1.00000 ? ?
H341c .39386 .30569 .95811 .16000 Uiso ? ? 1.00000 ? ?
H35 .65783 .41045 1.04026 .10000 Uiso ? ? 1.00000 ? ?
H36 .77752 .55260 .98154 .08000 Uiso ? ? 1.00000 ? ?
H33' .40862 .48929 .66901 .06500 Uiso ? ? 1.00000 ? ?
H341'a .33228 .64033 .47217 .10000 Uiso ? ? 1.00000 ? ?
H341'b .34390 .51859 .45714 .10000 Uiso ? ? 1.00000 ? ?
H341'c .28319 .55662 .54365 .10000 Uiso ? ? 1.00000 ? ?
H35' .53095 .71974 .48999 .06800 Uiso ? ? 1.00000 ? ?
H36' .69742 .75615 .59031 .06900 Uiso ? ? 1.00000 ? ?

loop_
_atom_site_aniso_label
_atom_site_aniso_U_11
_atom_site_aniso_U_22
_atom_site_aniso_U_33
_atom_site_aniso_U_12
_atom_site_aniso_U_13
_atom_site_aniso_U_23
Ru .0449(4) .0397(3) .0476(4) .0026(2) -.0037(3) .0101(3)
N11 .051(3) .047(3) .040(4) .003(3) -.007(3) .005(3)
C12 .053(4) .049(4) .050(5) .014(3) -.006(4) -.001(4)
C13 .057(5) .090(6) .060(5) -.001(5) .005(4) .019(5)
C14 .066(5) .080(6) .065(6) -.012(5) .003(5) .026(5)
C15 .066(5) .054(5) .059(5) -.014(4) -.003(4) .012(4)
C16 .058(5) .046(4) .054(5) .005(4) .005(4) .006(4)
N11' .059(4) .040(3) .065(4) .014(3) -.007(3) .002(3)
C12' .054(5) .055(5) .052(5) .004(4) -.003(4) .004(4)
C13' .081(7) .077(6) .091(7) .027(5) .011(6) -.014(5)
C14' .116(8) .067(6) .120(9) .044(6) .024(7) .012(6)
C15' .113(7) .046(5) .100(8) .018(5) .001(6) .003(5)
C16' .078(6) .051(5) .074(6) .015(4) -.004(5) .009(5)
N21 .054(4) .049(3) .047(4) .002(3) .003(3) .009(3)
C22 .075(4) .053(5) .038(6) -.005(3) .002(4) -.000(4)
C23 .096(5) .068(5) .050(7) -.004(4) .001(5) -.000(5)
C24 .110(6) .059(5) .068(8) .005(4) .036(6) -.013(5)
C25 .096(6) .061(5) .071(7) .024(4) .028(5) .008(5)
C26 .069(5) .057(5) .059(6) .010(4) .018(4) .007(4)
C27 .138(7) .091(7) .073(10) -.004(5) .021(7) -.017(7)
N21' .054(4) .057(4) .055(4) .001(3) -.001(3) .013(3)
C22' .053(4) .061(5) .045(5) -.005(4) -.002(4) .013(4)
C23' .093(5) .061(5) .057(7) -.001(4) .001(5) .001(5)
C24' .073(6) .110(7) .079(6) .006(6) -.026(5) .028(6)
C25' .079(7) .112(8) .090(7) .022(6) -.011(6) .025(6)
C26' .072(6) .080(6) .075(6) .017(5) -.006(5) .015(5)
C27' .111(7) .115(8) .076(9) -.000(6) -.002(6) -.003(7)
N31 .054(4) .053(4) .052(4) .009(3) .007(3) .014(3)
C32 .045(5) .044(4) .058(4) .007(4) .010(4) .011(4)
C33 .053(6) .067(5) .081(5) -.004(5) -.002(5) .026(4)
C34 .073(7) .082(6) .094(6) .005(5) .010(5) .051(5)
C341 .097(8) .119(8) .117(8) -.023(7) .002(7) .074(7)
C35 .073(6) .090(6) .076(6) .013(5) .002(5) .052(5)
C36 .063(5) .069(5) .055(5) .010(4) -.004(4) .020(4)
N31' .054(3) .044(3) .036(4) .004(3) .000(3) .006(3)
C32' .043(4) .040(4) .042(4) .005(3) .006(3) .004(3)
C33' .051(4) .046(4) .053(5) .006(3) .001(4) .006(4)
C34' .054(5) .041(4) .056(5) .016(3) -.002(4) -.006(4)
C341' .056(5) .067(5) .069(5) .016(4) -.008(4) -.002(4)
C35' .069(4) .046(4) .046(5) .017(3) -.007(4) .006(4)
C36' .058(4) .047(4) .050(5) .006(3) -.004(4) .010(4)
P1 .067(2) .0581(14) .1083(16) .0025(14) .0133(15) .0064(13)
F11 .069(6) .134(5) .186(4) .014(5) .022(4) -.007(4)
F12 .065(7) .093(4) .227(4) .007(4) .016(4) .031(3)
F13 .154(6) .149(6) .172(6) .070(5) .068(5) .092(5)
F14 .170(5) .139(5) .110(7) .037(4) -.017(5) -.027(5)
F15 .161(9) .101(5) .277(7) .042(6) .097(7) .097(5)
F16 .125(7) .217(8) .193(6) .023(7) .011(6) -.118(6)
P2 .0817(18) .0656(15) .0913(18) .0095(13) -.0040(15) .0177(14)
F21 .113(5) .149(6) .119(5) .031(4) -.042(4) -.002(4)
F22 .103(4) .129(5) .109(4) .027(4) -.019(4) .036(4)
F23 .190(7) .085(4) .197(7) .030(5) -.005(6) -.014(5)
F24 .122(6) .254(9) .133(6) -.022(6) .004(5) .081(6)
F25 .269(9) .089(5) .252(10) .067(5) -.119(8) -.037(6)
F26 .105(6) .313(11) .137(5) .020(6) .042(5) .054(6)
P3 .0827(16) .0753(16) .0704(18) .0220(13) .0031(14) -.0018(14)
F31 .230(4) .138(5) .087(8) .076(4) -.006(5) .009(6)
F32 .217(4) .232(9) .080(9) .038(5) .014(5) -.009(7)
F33 .128(7) .204(11) .105(8) .110(7) -.005(6) -.010(8)
F34 .127(14) .071(6) .275(8) -.009(7) -.039(9) -.040(6)
F35 .091(14) .239(13) .268(7) .093(11) -.028(8) -.108(8)
F36 .145(6) .080(5) .100(8) -.028(5) .027(6) -.014(5)
F33' .20(2) .140(16) .22(2) .118(16) .16(2) .122(16)
F34' .10(2) .30(3) .190(16) .01(2) .068(16) .131(18)
F35' .350(12) .104(13) .08(3) .145(10) .053(16) .025(19)
F36' .04(3) .18(2) .269(10) .04(2) .029(13) .147(12)
K .0900(15) .0868(15) .0927(16) .0212(12) .0099(13) .0179(13)
O01 .210(13) .22(2) .12(2) .090(13) -.026(14) -.026(17)

loop_
_atom_type_symbol
_atom_type_description
_atom_type_oxidation_number
_atom_type_number_in_cell
_atom_type_scat_dispersion_real
_atom_type_scat_dispersion_imag
_atom_type_scat_source
Ru ? 0 2 -1.42 .836 'Int Tables Vol IV Tables 2.2B and 2.3.1'
C ? 0 68 .002 .002 'Int Tables Vol IV Tables 2.2B and 2.3.1'
H ? 0 58 0 0 'Int Tables Vol IV Tables 2.2B and 2.3.1'
N ? 0 12 .004 .003 'Int Tables Vol IV Tables 2.2B and 2.3.1'
P ? 0 6 .09 .095 'Int Tables Vol IV Tables 2.2B and 2.3.1'
F ? 0 36 .014 .01 'Int Tables Vol IV Tables 2.2B and 2.3.1'
K ? 0 2 .179 .25 'Int Tables Vol IV Tables 2.2B and 2.3.1'
O ? 0 1 .008 .006 'Int Tables Vol IV Tables 2.2B and 2.3.1'

loop_
_diffrn_attenuator_code
_diffrn_attenuator_scale
? ?

loop_
_geom_angle_atom_site_label_1
_geom_angle_atom_site_label_2
_geom_angle_atom_site_label_3
_geom_angle_site_symmetry_1
_geom_angle_site_symmetry_2
_geom_angle_site_symmetry_3
_geom_angle
_geom_angle_publ_flag
N11 Ru N11' . . . 78.3(2) ?
N11 Ru N21 . . . 95.2(2) ?
N11 Ru N21' . . . 89.5(2) ?
N11 Ru N31 . . . 171.4(2) ?
N11 Ru N31' . . . 96.7(2) ?
N11' Ru N21 . . . 169.83(19) ?
N11' Ru N21' . . . 92.1(2) ?
N11' Ru N31 . . . 95.2(2) ?
N11' Ru N31' . . . 93.2(2) ?
N21 Ru N21' . . . 80.0(2) ?
N21 Ru N31 . . . 92.1(2) ?
N21 Ru N31' . . . 95.3(2) ?
N21' Ru N31 . . . 96.3(2) ?
N21' Ru N31' . . . 172.6(2) ?
N31 Ru N31' . . . 78.0(2) ?
Ru N11 C12 . . . 116.5(4) ?
Ru N11 C16 . . . 125.6(5) ?
C12 N11 C16 . . . 117.9(6) ?
N11 C12 C13 . . . 121.9(7) ?
N11 C12 C12' . . . 114.5(6) ?
C13 C12 C12' . . . 123.6(7) ?
C12 C13 C14 . . . 119.2(8) ?
C12 C13 H13 . . . 119.9 ?
C14 C13 H13 . . . 120.9 ?
C13 C14 C15 . . . 119.8(8) ?
C13 C14 H14 . . . 121.1 ?
C15 C14 H14 . . . 119.1 ?
C14 C15 C16 . . . 119.6(7) ?
C14 C15 H15 . . . 120.3 ?
C16 C15 H15 . . . 120.0 ?
N11 C16 C15 . . . 121.6(7) ?
N11 C16 H16 . . . 118.4 ?
C15 C16 H16 . . . 120.0 ?
Ru N11' C12' . . . 114.2(4) ?
Ru N11' C16' . . . 125.3(6) ?
C12' N11' C16' . . . 119.8(7) ?
C12 C12' N11' . . . 115.7(6) ?
C12 C12' C13' . . . 123.4(7) ?
N11' C12' C13' . . . 120.9(7) ?
C12' C13' C14' . . . 118.4(9) ?
C12' C13' H13' . . . 120.5 ?
C14' C13' H13' . . . 121.1 ?
C13' C14' C15' . . . 119.8(9) ?
C13' C14' H14' . . . 121.0 ?
C15' C14' H14' . . . 119.2 ?
C14' C15' C16' . . . 120.5(8) ?
C14' C15' H15' . . . 120.3 ?
C16' C15' H15' . . . 119.2 ?
N11' C16' C15' . . . 120.5(8) ?
N11' C16' H16' . . . 118.6 ?
C15' C16' H16' . . . 121.0 ?
Ru N21 C22 . . . 113.2(4) ?
Ru N21 C26 . . . 128.9(5) ?
C22 N21 C26 . . . 118.0(6) ?
N21 C22 C23 . . . 121.8(7) ?
N21 C22 C22' . . . 115.9(7) ?
C23 C22 C22' . . . 122.3(7) ?
C22 C23 C24 . . . 119.1(8) ?
C22 C23 C27 . . . 115.4(7) ?
C24 C23 C27 . . . 125.5(9) ?
C23 C24 C25 . . . 119.3(9) ?
C23 C24 H24 . . . 119.7 ?
C25 C24 H24 . . . 121.0 ?
C24 C25 C26 . . . 119.2(8) ?
C24 C25 H25 . . . 119.6 ?
C26 C25 H25 . . . 121.1 ?
N21 C26 C25 . . . 122.6(7) ?
N21 C26 H26 . . . 119.0 ?
C25 C26 H26 . . . 118.3 ?
C23 C27 C27' . . . 122.2(10) ?
C23 C27 H27 . . . 119.9 ?
C27' C27 H27 . . . 118.0 ?
Ru N21' C22' . . . 112.8(4) ?
Ru N21' C26' . . . 128.3(6) ?
C22' N21' C26' . . . 118.8(6) ?
C22 C22' N21' . . . 118.1(6) ?
C22 C22' C23' . . . 120.6(7) ?
N21' C22' C23' . . . 121.4(7) ?
C22' C23' C24' . . . 118.8(8) ?
C22' C23' C27' . . . 118.2(8) ?
C24' C23' C27' . . . 122.9(8) ?
C23' C24' C25' . . . 118.7(8) ?
C23' C24' H24' . . . 121.9 ?
C25' C24' H24' . . . 119.4 ?
C24' C25' C26' . . . 120.0(9) ?
C24' C25' H25' . . . 120.2 ?
C26' C25' H25' . . . 119.9 ?
N21' C26' C25' . . . 122.3(8) ?
N21' C26' H26' . . . 119.1 ?
C25' C26' H26' . . . 118.6 ?
C27 C27' C23' . . . 121.4(9) ?
C27 C27' H27' . . . 118.1 ?
C23' C27' H27' . . . 120.5 ?
Ru N31 C32 . . . 116.2(5) ?
Ru N31 C36 . . . 126.9(4) ?
C32 N31 C36 . . . 116.8(6) ?
N31 C32 C33 . . . 121.5(7) ?
N31 C32 C32' . . . 115.1(6) ?
C33 C32 C32' . . . 123.4(6) ?
C32 C33 C34 . . . 120.3(7) ?
C32 C33 H33 . . . 119.6 ?
C34 C33 H33 . . . 120.1 ?
C33 C34 C341 . . . 120.3(8) ?
C33 C34 C35 . . . 117.2(8) ?
C341 C34 C35 . . . 122.5(9) ?
C34 C341 H341a . . . 109.9 ?
C34 C341 H341b . . . 110.0 ?
C34 C341 H341c . . . 112.5 ?
H341a C341 H341b . . . 107.5 ?
H341a C341 H341c . . . 106.9 ?
H341b C341 H341c . . . 109.9 ?
C34 C35 C36 . . . 120.1(9) ?
C34 C35 H35 . . . 119.3 ?
C36 C35 H35 . . . 120.6 ?
N31 C36 C35 . . . 123.8(7) ?
N31 C36 H36 . . . 117.2 ?
C35 C36 H36 . . . 119.0 ?
Ru N31' C32' . . . 115.8(5) ?
Ru N31' C36' . . . 125.9(4) ?
C32' N31' C36' . . . 118.3(5) ?
C32 C32' N31' . . . 114.6(5) ?
C32 C32' C33' . . . 123.5(6) ?
N31' C32' C33' . . . 121.8(7) ?
C32' C33' C34' . . . 120.4(6) ?
C32' C33' H33' . . . 120.5 ?
C34' C33' H33' . . . 119.0 ?
C33' C34' C341' . . . 121.3(6) ?
C33' C34' C35' . . . 116.7(6) ?
C341' C34' C35' . . . 122.1(7) ?
C34' C341' H341'a . . . 110.3 ?
C34' C341' H341'b . . . 109.3 ?
C34' C341' H341'c . . . 111.2 ?
H341'a C341' H341'b . . . 107.4 ?
H341'a C341' H341'c . . . 109.4 ?
H341'b C341' H341'c . . . 109.2 ?
C34' C35' C36' . . . 121.6(8) ?
C34' C35' H35' . . . 119.4 ?
C36' C35' H35' . . . 119.0 ?
N31' C36' C35' . . . 121.2(6) ?
N31' C36' H36' . . . 119.3 ?
C35' C36' H36' . . . 119.4 ?
F11 P1 F12 . . . 179.2(4) ?
F11 P1 F13 . . . 89.8(4) ?
F11 P1 F14 . . . 86.9(3) ?
F11 P1 F15 . . . 89.6(4) ?
F11 P1 F16 . . . 90.4(4) ?
F12 P1 F13 . . . 90.8(3) ?
F12 P1 F14 . . . 92.7(3) ?
F12 P1 F15 . . . 89.7(4) ?
F12 P1 F16 . . . 90.0(4) ?
F13 P1 F14 . . . 87.0(4) ?
F13 P1 F15 . . . 176.0(5) ?
F13 P1 F16 . . . 92.5(5) ?
F14 P1 F15 . . . 89.1(4) ?
F14 P1 F16 . . . 177.3(4) ?
F15 P1 F16 . . . 91.4(5) ?
P1 F13 K . . . 103.7(4) ?
P1 F14 K . . . 102.1(4) ?
F21 P2 F22 . . . 178.3(4) ?
F21 P2 F23 . . . 90.9(4) ?
F21 P2 F24 . . . 90.5(4) ?
F21 P2 F25 . . . 90.6(4) ?
F21 P2 F26 . . . 91.0(4) ?
F22 P2 F23 . . . 90.8(4) ?
F22 P2 F24 . . . 89.8(4) ?
F22 P2 F25 . . . 87.7(4) ?
F22 P2 F26 . . . 88.8(4) ?
F23 P2 F24 . . . 87.6(5) ?
F23 P2 F25 . . . 178.1(4) ?
F23 P2 F26 . . . 90.9(5) ?
F24 P2 F25 . . . 91.1(5) ?
F24 P2 F26 . . . 178.0(5) ?
F25 P2 F26 . . . 90.3(6) ?
P2 F22 K . . . 105.2(3) ?
P2 F22 K . . '2 676' 107.7(3) ?
K F22 K . . '2 676' 113.1(2) ?
P2 F24 K . . '2 676' 112.5(4) ?
F31 P3 F32 . . . 175.6(4) ?
F31 P3 F33 . . . 85.8(5) ?
F31 P3 F34 . . . 95.7(5) ?
F31 P3 F35 . . . 87.2(5) ?
F31 P3 F36 . . . 83.4(5) ?
F31 P3 F33' . . . 104.3(10) ?
F31 P3 F34' . . . 78.7(9) ?
F31 P3 F35' . . . 83.9(12) ?
F31 P3 F36' . . . 120.3(7) ?
F32 P3 F33 . . . 89.9(5) ?
F32 P3 F34 . . . 83.6(5) ?
F32 P3 F35 . . . 97.1(5) ?
F32 P3 F36 . . . 97.5(5) ?
F32 P3 F33' . . . 73.1(10) ?
F32 P3 F34' . . . 98.0(9) ?
F32 P3 F35' . . . 99.5(12) ?
F32 P3 F36' . . . 63.3(7) ?
F33 P3 F34 . . . 91.7(6) ?
F33 P3 F35 . . . 173.0(6) ?
F33 P3 F36 . . . 90.1(5) ?
F34 P3 F35 . . . 89.1(7) ?
F34 P3 F36 . . . 177.9(6) ?
F35 P3 F36 . . . 88.9(6) ?
F33' P3 F34' . . . 97.0(14) ?
F33' P3 F35' . . . 164.9(13) ?
F33' P3 F36' . . . 86.4(12) ?
F34' P3 F35' . . . 97.1(13) ?
F34' P3 F36' . . . 159.3(11) ?
F35' P3 F36' . . . 78.5(12) ?
F13 K F14 . . . 43.6(2) ?
F13 K F22 . . . 151.8(2) ?
F13 K F32 . . . 99.9(2) ?
F13 K F36 . . . 79.7(2) ?
F13 K F33' . . . 66.8(5) ?
F13 K F36' . . . 109.2(5) ?
F13 K F22 . . '2 676' 121.7(2) ?
F13 K F24 . . '2 676' 106.2(2) ?
F14 K F22 . . . 110.4(2) ?
F14 K F32 . . . 120.95(18) ?
F14 K F36 . . . 122.5(3) ?
F14 K F33' . . . 102.3(5) ?
F14 K F36' . . . 147.6(5) ?
F14 K F22 . . '2 676' 101.7(2) ?
F14 K F24 . . '2 676' 123.0(2) ?
F22 K F32 . . . 84.8(2) ?
F22 K F36 . . . 121.4(2) ?
F22 K F33' . . . 121.7(5) ?
F22 K F36' . . . 90.1(4) ?
F22 K F22 . . '2 676' 66.87(17) ?
F22 K F24 . . '2 676' 98.2(2) ?
F32 K F36 . . . 48.3(2) ?
F32 K F33' . . . 37.0(5) ?
F32 K F36' . . . 33.7(4) ?
F32 K F22 . . '2 676' 135.2(2) ?
F32 K F24 . . '2 676' 109.5(2) ?
F36 K F33' . . . 29.0(5) ?
F36 K F36' . . . 31.3(5) ?
F36 K F22 . . '2 676' 119.6(2) ?
F36 K F24 . . '2 676' 73.9(2) ?
F33' K F36' . . . 45.4(7) ?
F33' K F22 . . '2 676' 148.6(5) ?
F33' K F24 . . '2 676' 102.5(5) ?
F36' K F22 . . '2 676' 109.5(5) ?
F36' K F24 . . '2 676' 75.8(5) ?
F22 K F24 '2 676' . '2 676' 46.8(2) ?

loop_
_geom_bond_atom_site_label_1
_geom_bond_atom_site_label_2
_geom_bond_site_symmetry_1
_geom_bond_site_symmetry_2
_geom_bond_distance
_geom_bond_publ_flag
Ru N11 . . 2.053(6) ?
Ru N11' . . 2.079(6) ?
Ru N21 . . 2.061(6) ?
Ru N21' . . 2.074(6) ?
Ru N31 . . 2.056(6) ?
Ru N31' . . 2.065(5) ?
N11 C12 . . 1.352(10) ?
N11 C16 . . 1.368(9) ?
C12 C13 . . 1.382(11) ?
C12 C12' . . 1.453(10) ?
C13 C14 . . 1.364(12) ?
C13 H13 . . .985 ?
C14 C15 . . 1.370(12) ?
C14 H14 . . .962 ?
C15 C16 . . 1.366(11) ?
C15 H15 . . .971 ?
C16 H16 . . .970 ?
N11' C12' . . 1.361(9) ?
N11' C16' . . 1.345(9) ?
C12' C13' . . 1.396(12) ?
C13' C14' . . 1.372(13) ?
C13' H13' . . 1.003 ?
C14' C15' . . 1.369(14) ?
C14' H14' . . .959 ?
C15' C16' . . 1.370(13) ?
C15' H15' . . .988 ?
C16' H16' . . .979 ?
N21 C22 . . 1.376(9) ?
N21 C26 . . 1.326(9) ?
C22 C23 . . 1.371(12) ?
C22 C22' . . 1.423(10) ?
C23 C24 . . 1.394(11) ?
C23 C27 . . 1.453(14) ?
C24 C25 . . 1.354(13) ?
C24 H24 . . .977 ?
C25 C26 . . 1.397(12) ?
C25 H25 . . .993 ?
C26 H26 . . .984 ?
C27 C27' . . 1.387(14) ?
C27 H27 . . .994 ?
N21' C22' . . 1.344(10) ?
N21' C26' . . 1.323(10) ?
C22' C23' . . 1.410(11) ?
C23' C24' . . 1.387(12) ?
C23' C27' . . 1.368(15) ?
C24' C25' . . 1.353(15) ?
C24' H24' . . .956 ?
C25' C26' . . 1.395(13) ?
C25' H25' . . .991 ?
C26' H26' . . .982 ?
C27' H27' . . .982 ?
N31 C32 . . 1.341(8) ?
N31 C36 . . 1.361(11) ?
C32 C33 . . 1.393(10) ?
C32 C32' . . 1.463(11) ?
C33 C34 . . 1.387(13) ?
C33 H33 . . .969 ?
C34 C341 . . 1.497(13) ?
C34 C35 . . 1.372(11) ?
C341 H341a . . .967 ?
C341 H341b . . .958 ?
C341 H341c . . .971 ?
C35 C36 . . 1.348(11) ?
C35 H35 . . .980 ?
C36 H36 . . .986 ?
N31' C32' . . 1.351(8) ?
N31' C36' . . 1.353(10) ?
C32' C33' . . 1.388(9) ?
C33' C34' . . 1.385(11) ?
C33' H33' . . .975 ?
C34' C341' . . 1.502(10) ?
C34' C35' . . 1.379(9) ?
C341' H341'a . . .953 ?
C341' H341'b . . .971 ?
C341' H341'c . . .951 ?
C35' C36' . . 1.378(9) ?
C35' H35' . . .977 ?
C36' H36' . . .968 ?
P1 F11 . . 1.577(7) ?
P1 F12 . . 1.561(7) ?
P1 F13 . . 1.555(8) ?
P1 F14 . . 1.568(8) ?
P1 F15 . . 1.553(8) ?
P1 F16 . . 1.531(9) ?
F13 K . . 2.877(8) ?
F14 K . . 2.904(7) ?
P2 F21 . . 1.565(7) ?
P2 F22 . . 1.614(6) ?
P2 F23 . . 1.530(7) ?
P2 F24 . . 1.574(8) ?
P2 F25 . . 1.528(7) ?
P2 F26 . . 1.534(8) ?
F22 K . . 2.912(7) ?
F22 K . '2 676' 2.870(6) ?
F24 K . '2 676' 2.796(7) ?
P3 F31 . . 1.572(10) ?
P3 F32 . . 1.534(10) ?
P3 F33 . . 1.598(10) ?
P3 F34 . . 1.531(9) ?
P3 F35 . . 1.493(14) ?
P3 F36 . . 1.585(7) ?
P3 F33' . . 1.49(2) ?
P3 F34' . . 1.47(2) ?
P3 F35' . . 1.558(18) ?
P3 F36' . . 1.61(2) ?
F32 K . . 2.915(9) ?
F36 K . . 2.816(11) ?
F33' K . . 2.74(2) ?
F36' K . . 2.75(2) ?

loop_
_geom_contact_atom_site_label_1
_geom_contact_atom_site_label_2
_geom_contact_distance
_geom_contact_site_symmetry_1
_geom_contact_site_symmetry_2
_geom_contact_publ_flag
? ? ? ? ? ?

loop_
_geom_hbond_atom_site_label_D
_geom_hbond_atom_site_label_H
_geom_hbond_atom_site_label_A
_geom_hbond_site_symmetry_D
_geom_hbond_site_symmetry_H
_geom_hbond_site_symmetry_A
_geom_hbond_distance_DH
_geom_hbond_distance_HA
_geom_hbond_distance_DA
_geom_hbond_angle_DHA
_geom_hbond_publ_flag
? ? ? ? ? ? ? ? ? ? ?

loop_
_geom_torsion_atom_site_label_1
_geom_torsion_atom_site_label_2
_geom_torsion_atom_site_label_3
_geom_torsion_atom_site_label_4
_geom_torsion_site_symmetry_1
_geom_torsion_site_symmetry_2
_geom_torsion_site_symmetry_3
_geom_torsion_site_symmetry_4
_geom_torsion
_geom_torsion_publ_flag
? ? ? ? ? ? ? ? ? ?
